data_7026179
loop_
_publ_author_name
'Brown, Christopher C.'
'Glotzbach, Christoph'
'Stephan, Douglas W.'

_publ_section_title
;
 Ag(I) and Au(I) complexes of sterically crowded cyclic phosphinimine
 ligands.
;
_journal_issue 40
_journal_name_full 'Dalton transactions (Cambridge, England : 2003)'
_journal_page_first 9626
_journal_page_last 9632
_journal_paper_doi 10.1039/c0dt00261e
_journal_volume 39
_journal_year 2010
_chemical_formula_sum 'C19 H24 N P'
_chemical_formula_weight 297.36
_space_group_IT_number 2
_symmetry_cell_setting triclinic
_symmetry_space_group_name_Hall '-P 1'
_symmetry_space_group_name_H-M 'P -1'
_atom_sites_solution_hydrogens geom
_atom_sites_solution_primary direct
_atom_sites_solution_secondary difmap
_audit_creation_method SHELXL-97
_cell_angle_alpha 85.977(3)
_cell_angle_beta 77.378(3)
_cell_angle_gamma 88.752(5)
_cell_formula_units_Z 4
_cell_length_a 10.0312(11)
_cell_length_b 16.5830(19)
_cell_length_c 10.7114(11)
_cell_measurement_temperature 150(2)
_cell_measurement_theta_max 50.0
_cell_measurement_theta_min 2.0
_cell_volume 1734.4(3)
_computing_structure_refinement 'SHELXL-97 (Sheldrick, 1997)'
_computing_structure_solution 'SHELXS-97 (Sheldrick, 1990)'
_diffrn_ambient_temperature 150(2)
_diffrn_measured_fraction_theta_full 0.978
_diffrn_measured_fraction_theta_max 0.978
_diffrn_radiation_monochromator graphite
_diffrn_radiation_source 'fine-focus sealed tube'
_diffrn_radiation_type MoK\a
_diffrn_radiation_wavelength 0.71073
_diffrn_reflns_av_R_equivalents 0.0565
_diffrn_reflns_av_sigmaI/netI 0.0872
_diffrn_reflns_limit_h_max 11
_diffrn_reflns_limit_h_min -13
_diffrn_reflns_limit_k_max 21
_diffrn_reflns_limit_k_min -20
_diffrn_reflns_limit_l_max 12
_diffrn_reflns_limit_l_min -13
_diffrn_reflns_number 28715
_diffrn_reflns_theta_full 27.65
_diffrn_reflns_theta_max 27.65
_diffrn_reflns_theta_min 1.95
_exptl_absorpt_coefficient_mu 0.153
_exptl_absorpt_correction_T_max 0.7456
_exptl_absorpt_correction_T_min 0.6809
_exptl_absorpt_correction_type multi-scan
_exptl_crystal_density_diffrn 1.139
_exptl_crystal_density_method 'not measured'
_exptl_crystal_F_000 640
_exptl_crystal_size_max 0.22
_exptl_crystal_size_mid 0.20
_exptl_crystal_size_min 0.18
_refine_diff_density_max 0.280
_refine_diff_density_min -0.333
_refine_diff_density_rms 0.054
_refine_ls_extinction_method none
_refine_ls_goodness_of_fit_ref 0.993
_refine_ls_hydrogen_treatment fixed
_refine_ls_matrix_type full
_refine_ls_number_parameters 379
_refine_ls_number_reflns 7894
_refine_ls_number_restraints 0
_refine_ls_restrained_S_all 0.993
_refine_ls_R_factor_all 0.1078
_refine_ls_R_factor_gt 0.0515
_refine_ls_shift/su_max 0.000
_refine_ls_shift/su_mean 0.000
_refine_ls_structure_factor_coef Fsqd
_refine_ls_weighting_details 'calc w=1/[\s^2^(Fo^2^)+(0.0409P)^2^+0.4850P] where P=(Fo^2^+2Fc^2^)/3'
_refine_ls_weighting_scheme calc
_refine_ls_wR_factor_gt 0.0958
_refine_ls_wR_factor_ref 0.1142
_reflns_number_gt 4893
_reflns_number_total 7894
_reflns_threshold_expression >2sigma(I)
_cod_data_source_file c0dt00261e.txt
_cod_data_source_block iPr2PCNPh2
_cod_original_sg_symbol_H-M P-1
_cod_database_code 7026179

loop_
_symmetry_equiv_pos_as_xyz
'x, y, z'
'-x, -y, -z'

loop_
_atom_site_label
_atom_site_type_symbol
_atom_site_fract_x
_atom_site_fract_y
_atom_site_fract_z
_atom_site_U_iso_or_equiv
_atom_site_adp_type
_atom_site_occupancy
_atom_site_symmetry_multiplicity
_atom_site_calc_flag
_atom_site_refinement_flags
P1 P -0.28566(6) 0.35721(3) 0.90505(5) 0.02653(15) Uani 1 1 d .
P2 P 0.26310(6) 0.19646(3) 0.44412(5) 0.02221(14) Uani 1 1 d .
N1 N -0.27109(18) 0.29154(10) 0.78272(15) 0.0250(4) Uani 1 1 d .
N2 N 0.12767(17) 0.26276(10) 0.43509(15) 0.0224(4) Uani 1 1 d .
C1 C -0.4271(2) 0.41994(14) 0.8632(2) 0.0344(6) Uani 1 1 d .
H1B H -0.4400 0.4653 0.9186 0.041 Uiso 1 1 calc R
C2 C -0.5594(3) 0.37083(17) 0.8984(3) 0.0524(7) Uani 1 1 d .
H2B H -0.6332 0.4032 0.8779 0.079 Uiso 1 1 calc R
H2C H -0.5793 0.3553 0.9885 0.079 Uiso 1 1 calc R
H2D H -0.5485 0.3233 0.8508 0.079 Uiso 1 1 calc R
C3 C -0.4043(3) 0.45642(15) 0.7255(2) 0.0417(6) Uani 1 1 d .
H3A H -0.4828 0.4880 0.7148 0.063 Uiso 1 1 calc R
H3B H -0.3907 0.4138 0.6676 0.063 Uiso 1 1 calc R
H3C H -0.3251 0.4903 0.7075 0.063 Uiso 1 1 calc R
C4 C -0.1335(2) 0.41824(12) 0.8298(2) 0.0276(5) Uani 1 1 d .
H4A H -0.1336 0.4302 0.7390 0.033 Uiso 1 1 calc R
C5 C -0.0058(2) 0.36847(15) 0.8404(3) 0.0452(7) Uani 1 1 d .
H5A H 0.0742 0.3993 0.8012 0.068 Uiso 1 1 calc R
H5B H -0.0055 0.3196 0.7974 0.068 Uiso 1 1 calc R
H5C H -0.0059 0.3553 0.9291 0.068 Uiso 1 1 calc R
C6 C -0.1363(3) 0.49785(13) 0.8941(2) 0.0382(6) Uani 1 1 d .
H6A H -0.0569 0.5289 0.8538 0.057 Uiso 1 1 calc R
H6B H -0.1368 0.4868 0.9834 0.057 Uiso 1 1 calc R
H6C H -0.2170 0.5279 0.8855 0.057 Uiso 1 1 calc R
C7 C -0.29741(19) 0.21588(12) 0.80460(18) 0.0191(4) Uani 1 1 d .
C8 C -0.3363(2) 0.17264(11) 0.93502(18) 0.0203(4) Uani 1 1 d .
C9 C -0.4693(2) 0.14838(13) 0.98439(19) 0.0284(5) Uani 1 1 d .
H9A H -0.5352 0.1592 0.9363 0.034 Uiso 1 1 calc R
C10 C -0.5059(2) 0.10822(14) 1.1044(2) 0.0345(6) Uani 1 1 d .
H10A H -0.5964 0.0935 1.1372 0.041 Uiso 1 1 calc R
C11 C -0.4084(2) 0.09003(14) 1.1754(2) 0.0345(6) Uani 1 1 d .
H11A H -0.4324 0.0626 1.2557 0.041 Uiso 1 1 calc R
C12 C -0.2752(2) 0.11293(14) 1.1260(2) 0.0342(6) Uani 1 1 d .
H12A H -0.2090 0.1003 1.1731 0.041 Uiso 1 1 calc R
C13 C -0.2386(2) 0.15440(13) 1.00718(19) 0.0276(5) Uani 1 1 d .
H13A H -0.1484 0.1701 0.9754 0.033 Uiso 1 1 calc R
C14 C -0.29025(19) 0.16633(11) 0.69232(18) 0.0189(4) Uani 1 1 d .
C15 C -0.2732(2) 0.20426(12) 0.56977(18) 0.0226(5) Uani 1 1 d .
H15A H -0.2671 0.2603 0.5586 0.027 Uiso 1 1 calc R
C16 C -0.2655(2) 0.15921(13) 0.46464(19) 0.0266(5) Uani 1 1 d .
H16A H -0.2550 0.1849 0.3831 0.032 Uiso 1 1 calc R
C17 C -0.2733(2) 0.07561(13) 0.48114(19) 0.0284(5) Uani 1 1 d .
H17A H -0.2677 0.0453 0.4103 0.034 Uiso 1 1 calc R
C18 C -0.2894(2) 0.03713(13) 0.60195(19) 0.0287(5) Uani 1 1 d .
H18A H -0.2940 -0.0190 0.6125 0.034 Uiso 1 1 calc R
C19 C -0.2988(2) 0.08241(12) 0.70713(19) 0.0242(5) Uani 1 1 d .
H19A H -0.3109 0.0565 0.7887 0.029 Uiso 1 1 calc R
C20 C 0.4008(2) 0.27329(13) 0.4114(2) 0.0297(5) Uani 1 1 d .
H20A H 0.4856 0.2445 0.4184 0.036 Uiso 1 1 calc R
C21 C 0.4188(3) 0.30626(15) 0.2717(2) 0.0416(6) Uani 1 1 d .
H21A H 0.4903 0.3457 0.2523 0.062 Uiso 1 1 calc R
H21B H 0.3350 0.3310 0.2590 0.062 Uiso 1 1 calc R
H21C H 0.4425 0.2627 0.2162 0.062 Uiso 1 1 calc R
C22 C 0.3851(3) 0.34166(14) 0.5014(2) 0.0422(6) Uani 1 1 d .
H22A H 0.4622 0.3770 0.4760 0.063 Uiso 1 1 calc R
H22B H 0.3802 0.3195 0.5876 0.063 Uiso 1 1 calc R
H22C H 0.3029 0.3715 0.4975 0.063 Uiso 1 1 calc R
C23 C 0.2253(2) 0.17943(13) 0.62052(19) 0.0253(5) Uani 1 1 d .
H23A H 0.2125 0.2319 0.6585 0.030 Uiso 1 1 calc R
C24 C 0.3462(2) 0.13551(13) 0.6615(2) 0.0313(5) Uani 1 1 d .
H24A H 0.3269 0.1267 0.7532 0.047 Uiso 1 1 calc R
H24B H 0.4268 0.1679 0.6337 0.047 Uiso 1 1 calc R
H24C H 0.3607 0.0845 0.6234 0.047 Uiso 1 1 calc R
C25 C 0.0935(2) 0.13148(14) 0.6633(2) 0.0363(6) Uani 1 1 d .
H25A H 0.0728 0.1224 0.7549 0.054 Uiso 1 1 calc R
H25B H 0.1044 0.0805 0.6249 0.054 Uiso 1 1 calc R
H25C H 0.0202 0.1614 0.6368 0.054 Uiso 1 1 calc R
C26 C 0.0645(2) 0.26569(12) 0.34295(18) 0.0211(5) Uani 1 1 d .
C27 C -0.0398(2) 0.33124(12) 0.34034(18) 0.0209(5) Uani 1 1 d .
C28 C -0.0512(2) 0.39159(12) 0.42641(19) 0.0269(5) Uani 1 1 d .
H28A H 0.0058 0.3903 0.4843 0.032 Uiso 1 1 calc R
C29 C -0.1456(2) 0.45306(13) 0.4268(2) 0.0316(5) Uani 1 1 d .
H29A H -0.1517 0.4929 0.4847 0.038 Uiso 1 1 calc R
C30 C -0.2317(2) 0.45594(14) 0.3415(2) 0.0326(5) Uani 1 1 d .
H30A H -0.2949 0.4978 0.3415 0.039 Uiso 1 1 calc R
C31 C -0.2227(2) 0.39634(13) 0.2568(2) 0.0286(5) Uani 1 1 d .
H31A H -0.2808 0.3978 0.1999 0.034 Uiso 1 1 calc R
C32 C -0.1280(2) 0.33432(12) 0.25552(19) 0.0236(5) Uani 1 1 d .
H32A H -0.1230 0.2944 0.1978 0.028 Uiso 1 1 calc R
C33 C 0.0894(2) 0.20913(12) 0.23647(18) 0.0209(4) Uani 1 1 d .
C34 C 0.1352(2) 0.23827(13) 0.10988(19) 0.0262(5) Uani 1 1 d .
H34A H 0.1499 0.2934 0.0908 0.031 Uiso 1 1 calc R
C35 C 0.1594(2) 0.18611(14) 0.0116(2) 0.0305(5) Uani 1 1 d .
H35A H 0.1909 0.2061 -0.0728 0.037 Uiso 1 1 calc R
C36 C 0.1364(2) 0.10425(14) 0.0393(2) 0.0312(5) Uani 1 1 d .
H36A H 0.1522 0.0692 -0.0265 0.037 Uiso 1 1 calc R
C37 C 0.0900(2) 0.07456(13) 0.1647(2) 0.0299(5) Uani 1 1 d .
H37A H 0.0741 0.0195 0.1831 0.036 Uiso 1 1 calc R
C38 C 0.0672(2) 0.12652(12) 0.2630(2) 0.0244(5) Uani 1 1 d .
H38A H 0.0369 0.1061 0.3474 0.029 Uiso 1 1 calc R

loop_
_atom_site_aniso_label
_atom_site_aniso_U_11
_atom_site_aniso_U_22
_atom_site_aniso_U_33
_atom_site_aniso_U_23
_atom_site_aniso_U_13
_atom_site_aniso_U_12
P1 0.0365(4) 0.0246(3) 0.0188(3) -0.0035(2) -0.0055(2) -0.0055(3)
P2 0.0239(3) 0.0218(3) 0.0227(3) -0.0025(2) -0.0087(2) 0.0019(2)
N1 0.0305(11) 0.0242(10) 0.0204(9) -0.0028(7) -0.0049(8) -0.0045(8)
N2 0.0226(10) 0.0233(10) 0.0223(9) -0.0007(7) -0.0075(8) 0.0006(8)
C1 0.0339(14) 0.0347(14) 0.0338(13) -0.0119(11) -0.0027(11) 0.0002(11)
C2 0.0330(16) 0.070(2) 0.0501(16) -0.0028(14) 0.0003(13) -0.0035(14)
C3 0.0387(15) 0.0409(15) 0.0478(15) 0.0037(12) -0.0166(12) 0.0030(12)
C4 0.0342(13) 0.0238(12) 0.0262(11) -0.0006(9) -0.0099(10) -0.0024(10)
C5 0.0389(16) 0.0377(15) 0.0609(17) 0.0039(13) -0.0168(13) -0.0035(12)
C6 0.0479(16) 0.0313(14) 0.0383(13) -0.0012(11) -0.0146(12) -0.0118(12)
C7 0.0145(11) 0.0243(12) 0.0193(10) -0.0003(8) -0.0053(8) -0.0009(9)
C8 0.0233(12) 0.0194(11) 0.0189(10) -0.0037(8) -0.0051(9) -0.0014(9)
C9 0.0236(12) 0.0365(13) 0.0257(11) 0.0049(10) -0.0089(9) -0.0034(10)
C10 0.0258(13) 0.0461(15) 0.0292(12) 0.0078(11) -0.0035(10) -0.0067(11)
C11 0.0396(15) 0.0427(14) 0.0188(11) 0.0099(10) -0.0048(10) -0.0008(12)
C12 0.0336(14) 0.0451(15) 0.0265(12) 0.0044(10) -0.0151(11) 0.0044(11)
C13 0.0236(12) 0.0337(13) 0.0261(11) 0.0020(10) -0.0080(10) -0.0022(10)
C14 0.0154(11) 0.0209(11) 0.0204(10) -0.0009(8) -0.0036(8) 0.0000(9)
C15 0.0247(12) 0.0204(11) 0.0219(10) 0.0004(9) -0.0037(9) -0.0030(9)
C16 0.0306(13) 0.0303(13) 0.0182(10) 0.0013(9) -0.0042(9) -0.0024(10)
C17 0.0336(14) 0.0279(13) 0.0238(11) -0.0085(9) -0.0041(10) 0.0001(10)
C18 0.0387(14) 0.0185(11) 0.0295(12) -0.0037(9) -0.0081(10) 0.0002(10)
C19 0.0285(13) 0.0211(11) 0.0230(11) 0.0029(9) -0.0071(9) 0.0000(9)
C20 0.0245(13) 0.0333(13) 0.0322(12) 0.0004(10) -0.0092(10) -0.0017(10)
C21 0.0413(16) 0.0445(15) 0.0366(14) 0.0048(11) -0.0039(11) -0.0151(12)
C22 0.0544(17) 0.0345(14) 0.0426(14) -0.0012(11) -0.0200(13) -0.0173(12)
C23 0.0242(12) 0.0283(12) 0.0242(11) -0.0029(9) -0.0067(9) 0.0019(10)
C24 0.0311(13) 0.0379(14) 0.0259(11) 0.0031(10) -0.0104(10) 0.0025(11)
C25 0.0313(14) 0.0443(15) 0.0318(13) 0.0065(11) -0.0065(11) -0.0025(11)
C26 0.0209(11) 0.0216(11) 0.0204(10) 0.0020(8) -0.0036(9) -0.0055(9)
C27 0.0195(11) 0.0207(11) 0.0219(10) 0.0033(9) -0.0041(9) -0.0033(9)
C28 0.0282(13) 0.0269(12) 0.0277(11) -0.0022(9) -0.0101(10) -0.0004(10)
C29 0.0332(14) 0.0288(13) 0.0342(13) -0.0072(10) -0.0090(11) 0.0051(11)
C30 0.0249(13) 0.0321(13) 0.0403(13) 0.0003(11) -0.0077(11) 0.0060(10)
C31 0.0220(12) 0.0351(13) 0.0296(12) 0.0033(10) -0.0095(10) -0.0014(10)
C32 0.0215(12) 0.0260(12) 0.0231(11) 0.0008(9) -0.0046(9) -0.0036(9)
C33 0.0171(11) 0.0258(12) 0.0209(10) -0.0008(9) -0.0070(9) -0.0013(9)
C34 0.0260(12) 0.0277(12) 0.0252(11) 0.0000(9) -0.0071(9) 0.0013(10)
C35 0.0289(13) 0.0421(15) 0.0200(11) -0.0032(10) -0.0043(10) 0.0052(11)
C36 0.0275(13) 0.0388(14) 0.0305(12) -0.0145(11) -0.0100(10) 0.0062(11)
C37 0.0290(13) 0.0254(12) 0.0383(13) -0.0049(10) -0.0126(11) -0.0019(10)
C38 0.0216(12) 0.0270(12) 0.0258(11) 0.0010(9) -0.0084(9) -0.0040(9)

loop_
_atom_type_symbol
_atom_type_description
_atom_type_scat_dispersion_real
_atom_type_scat_dispersion_imag
_atom_type_scat_source
C C 0.0033 0.0016 'International Tables Vol C Tables 4.2.6.8 and 6.1.1.4'
H H 0.0000 0.0000 'International Tables Vol C Tables 4.2.6.8 and 6.1.1.4'
N N 0.0061 0.0033 'International Tables Vol C Tables 4.2.6.8 and 6.1.1.4'
P P 0.1023 0.0942 'International Tables Vol C Tables 4.2.6.8 and 6.1.1.4'

loop_
_geom_angle_atom_site_label_1
_geom_angle_atom_site_label_2
_geom_angle_atom_site_label_3
_geom_angle
N1 P1 C4 96.25(9)
N1 P1 C1 96.84(9)
C4 P1 C1 102.43(10)
N2 P2 C23 96.86(9)
N2 P2 C20 97.23(9)
C23 P2 C20 103.27(9)
C7 N1 P1 122.60(14)
C26 N2 P2 123.17(14)
C3 C1 C2 110.69(19)
C3 C1 P1 116.47(16)
C2 C1 P1 109.03(17)
C6 C4 C5 111.29(18)
C6 C4 P1 110.51(15)
C5 C4 P1 108.49(15)
N1 C7 C14 118.00(17)
N1 C7 C8 125.21(17)
C14 C7 C8 116.79(16)
C9 C8 C13 118.69(18)
C9 C8 C7 120.54(17)
C13 C8 C7 120.75(18)
C8 C9 C10 120.94(19)
C11 C10 C9 120.1(2)
C12 C11 C10 119.3(2)
C11 C12 C13 120.82(19)
C12 C13 C8 120.1(2)
C19 C14 C15 118.98(18)
C19 C14 C7 121.32(17)
C15 C14 C7 119.71(17)
C16 C15 C14 120.44(18)
C15 C16 C17 119.78(19)
C18 C17 C16 120.44(19)
C17 C18 C19 119.65(19)
C18 C19 C14 120.71(18)
C22 C20 C21 111.16(18)
C22 C20 P2 116.87(16)
C21 C20 P2 107.98(14)
C25 C23 C24 112.08(18)
C25 C23 P2 108.80(14)
C24 C23 P2 109.30(14)
N2 C26 C27 117.38(17)
N2 C26 C33 124.82(18)
C27 C26 C33 117.79(16)
C28 C27 C32 118.22(19)
C28 C27 C26 119.10(17)
C32 C27 C26 122.67(18)
C29 C28 C27 120.85(19)
C28 C29 C30 120.4(2)
C31 C30 C29 119.4(2)
C30 C31 C32 120.59(19)
C31 C32 C27 120.47(19)
C34 C33 C38 118.81(19)
C34 C33 C26 120.63(18)
C38 C33 C26 120.56(17)
C35 C34 C33 120.7(2)
C36 C35 C34 119.9(2)
C37 C36 C35 120.0(2)
C36 C37 C38 120.2(2)
C37 C38 C33 120.43(19)

loop_
_geom_bond_atom_site_label_1
_geom_bond_atom_site_label_2
_geom_bond_distance
P1 N1 1.7419(17)
P1 C4 1.849(2)
P1 C1 1.856(2)
P2 N2 1.7439(17)
P2 C23 1.847(2)
P2 C20 1.859(2)
N1 C7 1.282(2)
N2 C26 1.282(2)
C1 C3 1.525(3)
C1 C2 1.534(3)
C4 C6 1.528(3)
C4 C5 1.529(3)
C7 C14 1.492(3)
C7 C8 1.500(3)
C8 C9 1.381(3)
C8 C13 1.391(3)
C9 C10 1.384(3)
C10 C11 1.381(3)
C11 C12 1.376(3)
C12 C13 1.383(3)
C14 C19 1.392(3)
C14 C15 1.392(3)
C15 C16 1.382(3)
C16 C17 1.387(3)
C17 C18 1.380(3)
C18 C19 1.383(3)
C20 C22 1.523(3)
C20 C21 1.531(3)
C23 C25 1.524(3)
C23 C24 1.530(3)
C26 C27 1.495(3)
C26 C33 1.503(3)
C27 C28 1.394(3)
C27 C32 1.398(3)
C28 C29 1.376(3)
C29 C30 1.385(3)
C30 C31 1.376(3)
C31 C32 1.384(3)
C33 C34 1.389(3)
C33 C38 1.392(3)
C34 C35 1.386(3)
C35 C36 1.382(3)
C36 C37 1.380(3)
C37 C38 1.385(3)
